data_7219094
loop_
_publ_author_name
'Cheng, Hao'
'Zhao, Bei'
'Yao, Yingming'
'Lu, Chengrong'

_publ_section_title
;
 Carboxylation of terminal alkynes with CO2catalyzed by bis(amidate)
 rare-earth metal amides
;
_journal_issue 3
_journal_name_full 'Green Chem.'
_journal_page_first 1675
_journal_paper_doi 10.1039/C4GC02200A
_journal_volume 17
_journal_year 2015
_chemical_formula_moiety 'C76 H124 N6 O6 Si4 La2, 3(C4 H8 O)'
_chemical_formula_sum 'C88 H148 La2 N6 O9 Si4'
_chemical_formula_weight 1824.30
_chemical_name_systematic
; 
 ? 
;
_space_group_IT_number 2
_symmetry_cell_setting triclinic
_symmetry_Int_Tables_number 2
_symmetry_space_group_name_Hall '-P 1'
_symmetry_space_group_name_H-M 'P -1'
_atom_sites_solution_hydrogens geom
_atom_sites_solution_primary direct
_atom_sites_solution_secondary difmap
_audit_creation_method SHELXL-97
_audit_update_record
;
2014-07-31 deposited with the CCDC.
2014-12-11 downloaded from the CCDC.
;
_cell_angle_alpha 108.936(2)
_cell_angle_beta 106.425(2)
_cell_angle_gamma 98.499(2)
_cell_formula_units_Z 1
_cell_length_a 13.963(2)
_cell_length_b 14.045(2)
_cell_length_c 15.374(3)
_cell_measurement_reflns_used 9545
_cell_measurement_temperature 223(2)
_cell_measurement_theta_max 27.5
_cell_measurement_theta_min 3.1
_cell_volume 2638.4(7)
_computing_cell_refinement CrystalClear
_computing_data_collection CrystalClear
_computing_data_reduction CrystalStructure
_computing_publication_material 'CrystalStructure 3.7.0'
_computing_structure_refinement 'SHELXL-97 (Sheldrick, 1997)'
_computing_structure_solution 'SHELXS-97 (Sheldrick, 1990)'
_diffrn_ambient_temperature 223(2)
_diffrn_detector_area_resol_mean 14.63
_diffrn_measured_fraction_theta_full 0.980
_diffrn_measured_fraction_theta_max 0.980
_diffrn_measurement_device_type 'Rigaku Saturn'
_diffrn_measurement_method \w
_diffrn_radiation_monochromator graphite
_diffrn_radiation_source 'fine-focus sealed tube'
_diffrn_radiation_type MoK\a
_diffrn_radiation_wavelength 0.71075
_diffrn_reflns_av_R_equivalents 0.0329
_diffrn_reflns_av_sigmaI/netI 0.0601
_diffrn_reflns_limit_h_max 17
_diffrn_reflns_limit_h_min -18
_diffrn_reflns_limit_k_max 18
_diffrn_reflns_limit_k_min -18
_diffrn_reflns_limit_l_max 19
_diffrn_reflns_limit_l_min -19
_diffrn_reflns_number 24227
_diffrn_reflns_theta_full 27.49
_diffrn_reflns_theta_max 27.49
_diffrn_reflns_theta_min 3.13
_exptl_absorpt_coefficient_mu 0.893
_exptl_absorpt_correction_T_max 0.693
_exptl_absorpt_correction_T_min 0.482
_exptl_absorpt_correction_type multi-scan
_exptl_absorpt_process_details 'Jacobson, R. (1998) Private communication'
_exptl_crystal_colour colorless
_exptl_crystal_density_diffrn 1.148
_exptl_crystal_density_method 'not measured'
_exptl_crystal_description block
_exptl_crystal_F_000 960
_exptl_crystal_size_max 0.80
_exptl_crystal_size_mid 0.60
_exptl_crystal_size_min 0.40
_refine_diff_density_max 0.738
_refine_diff_density_min -1.148
_refine_diff_density_rms 0.099
_refine_ls_extinction_method none
_refine_ls_goodness_of_fit_ref 1.053
_refine_ls_hydrogen_treatment constr
_refine_ls_matrix_type full
_refine_ls_number_parameters 493
_refine_ls_number_reflns 11850
_refine_ls_number_restraints 70
_refine_ls_restrained_S_all 1.076
_refine_ls_R_factor_all 0.0675
_refine_ls_R_factor_gt 0.0564
_refine_ls_shift/su_max 0.002
_refine_ls_shift/su_mean 0.000
_refine_ls_structure_factor_coef Fsqd
_refine_ls_weighting_details 'calc w=1/[\s^2^(Fo^2^)+(0.0851P)^2^+2.1440P] where P=(Fo^2^+2Fc^2^)/3'
_refine_ls_weighting_scheme calc
_refine_ls_wR_factor_gt 0.1586
_refine_ls_wR_factor_ref 0.1682
_reflns_number_gt 10069
_reflns_number_total 11850
_reflns_threshold_expression >2sigma(I)
_cod_data_source_file c4gc02200a2.cif
_cod_data_source_block shelxl
_cod_depositor_comments 'Adding full bibliography for 7219093--7219095.cif.'
_cod_original_cell_volume 2638.5(7)
_cod_database_code 7219094

loop_
_symmetry_equiv_pos_as_xyz
'x, y, z'
'-x, -y, -z'

loop_
_atom_site_label
_atom_site_type_symbol
_atom_site_fract_x
_atom_site_fract_y
_atom_site_fract_z
_atom_site_U_iso_or_equiv
_atom_site_adp_type
_atom_site_occupancy
_atom_site_symmetry_multiplicity
_atom_site_calc_flag
_atom_site_refinement_flags
_atom_site_disorder_assembly
_atom_site_disorder_group
La1 La 0.979575(12) 0.629351(13) 0.606904(12) 0.03985(5) Uani 1 1 d . . .
Si1 Si 1.07855(9) 0.61054(10) 0.82767(8) 0.0679(3) Uani 1 1 d . . .
Si2 Si 1.00244(10) 0.80399(10) 0.85103(8) 0.0706(4) Uani 1 1 d . . .
O1 O 0.85794(17) 0.69047(18) 0.52358(17) 0.0545(6) Uani 1 1 d . . .
O2 O 0.90008(15) 0.43629(18) 0.47060(16) 0.0508(6) Uani 1 1 d . . .
O3 O 1.0937(2) 0.8016(2) 0.6234(2) 0.0882(9) Uani 1 1 d U C .
N1 N 0.6821(2) 0.6150(2) 0.4823(2) 0.0526(8) Uani 1 1 d . . .
N2 N 0.80701(18) 0.4948(2) 0.56210(18) 0.0426(6) Uani 1 1 d . . .
N3 N 1.0246(2) 0.6932(2) 0.78194(19) 0.0507(8) Uani 1 1 d . . .
C1 C 0.7599(3) 0.6527(3) 0.4636(2) 0.0510(9) Uani 1 1 d . . .
C2 C 0.7401(3) 0.6553(3) 0.3636(3) 0.0545(9) Uani 1 1 d . . .
C3 C 0.8068(3) 0.7273(3) 0.3493(3) 0.0710(12) Uani 1 1 d . . .
H3 H 0.8657 0.7735 0.4026 0.085 Uiso 1 1 calc R . .
C4 C 0.7877(4) 0.7319(3) 0.2571(3) 0.0812(14) Uani 1 1 d . . .
H4 H 0.8335 0.7825 0.2498 0.097 Uiso 1 1 calc R . .
C5 C 0.7053(4) 0.6661(3) 0.1776(3) 0.0759(13) Uani 1 1 d . A .
C6 C 0.6425(4) 0.5919(4) 0.1913(3) 0.0891(17) Uani 1 1 d . . .
H6 H 0.5869 0.5425 0.1366 0.107 Uiso 1 1 calc R . .
C7 C 0.6576(3) 0.5869(3) 0.2828(3) 0.0687(12) Uani 1 1 d . . .
H7 H 0.6111 0.5363 0.2894 0.082 Uiso 1 1 calc R . .
C8 C 0.6834(4) 0.6692(4) 0.0743(4) 0.111(2) Uani 1 1 d D . .
C9 C 0.6587(10) 0.5541(8) -0.0009(9) 0.116(4) Uiso 0.50 1 d PDU A 1
H9A H 0.7207 0.5297 0.0102 0.174 Uiso 0.50 1 calc PR A 1
H9B H 0.6347 0.5521 -0.0674 0.174 Uiso 0.50 1 calc PR A 1
H9C H 0.6052 0.5096 0.0079 0.174 Uiso 0.50 1 calc PR A 1
C10 C 0.7678(8) 0.7449(9) 0.0706(9) 0.116(4) Uiso 0.50 1 d PDU A 1
H10A H 0.7542 0.7384 0.0032 0.175 Uiso 0.50 1 calc PR A 1
H10B H 0.8336 0.7301 0.0954 0.175 Uiso 0.50 1 calc PR A 1
H10C H 0.7705 0.8153 0.1107 0.175 Uiso 0.50 1 calc PR A 1
C11 C 0.5749(8) 0.7015(10) 0.0482(10) 0.128(4) Uiso 0.50 1 d PDU A 1
H11A H 0.5186 0.6443 0.0370 0.192 Uiso 0.50 1 calc PR A 1
H11B H 0.5630 0.7167 -0.0106 0.192 Uiso 0.50 1 calc PR A 1
H11C H 0.5783 0.7629 0.1025 0.192 Uiso 0.50 1 calc PR A 1
C9A C 0.7337(10) 0.5939(10) 0.0183(10) 0.139(4) Uiso 0.50 1 d PDU A 2
H9A1 H 0.8080 0.6155 0.0530 0.209 Uiso 0.50 1 calc PR A 2
H9A2 H 0.7193 0.5944 -0.0471 0.209 Uiso 0.50 1 calc PR A 2
H9A3 H 0.7060 0.5240 0.0132 0.209 Uiso 0.50 1 calc PR A 2
C10A C 0.7368(9) 0.7826(7) 0.0865(9) 0.105(3) Uiso 0.50 1 d PDU A 2
H10D H 0.8113 0.7939 0.1093 0.157 Uiso 0.50 1 calc PR A 2
H10E H 0.7182 0.8339 0.1341 0.157 Uiso 0.50 1 calc PR A 2
H10F H 0.7134 0.7895 0.0237 0.157 Uiso 0.50 1 calc PR A 2
C11A C 0.5709(9) 0.6485(13) 0.0093(11) 0.150(5) Uiso 0.50 1 d PDU A 2
H11D H 0.5358 0.5754 -0.0131 0.225 Uiso 0.50 1 calc PR A 2
H11E H 0.5693 0.6661 -0.0471 0.225 Uiso 0.50 1 calc PR A 2
H11F H 0.5363 0.6911 0.0467 0.225 Uiso 0.50 1 calc PR A 2
C12 C 0.6977(2) 0.6125(3) 0.5791(2) 0.0497(9) Uani 1 1 d . . .
H12 H 0.7612 0.6670 0.6272 0.060 Uiso 1 1 calc R . .
C13 C 0.6051(3) 0.6353(3) 0.6083(3) 0.0655(12) Uani 1 1 d . . .
H13A H 0.6030 0.7068 0.6153 0.079 Uiso 1 1 calc R . .
H13B H 0.5413 0.5879 0.5556 0.079 Uiso 1 1 calc R . .
C14 C 0.6086(3) 0.6233(4) 0.7032(3) 0.0775(14) Uani 1 1 d . . .
H14A H 0.5455 0.6345 0.7160 0.093 Uiso 1 1 calc R . .
H14B H 0.6678 0.6763 0.7576 0.093 Uiso 1 1 calc R . .
C15 C 0.6180(3) 0.5160(4) 0.6983(3) 0.0751(13) Uani 1 1 d . . .
H15A H 0.5559 0.4631 0.6479 0.090 Uiso 1 1 calc R . .
H15B H 0.6237 0.5111 0.7616 0.090 Uiso 1 1 calc R . .
C16 C 0.7136(3) 0.4953(3) 0.6735(2) 0.0574(9) Uani 1 1 d . . .
H16A H 0.7758 0.5450 0.7268 0.069 Uiso 1 1 calc R . .
H16B H 0.7176 0.4248 0.6687 0.069 Uiso 1 1 calc R . .
C17 C 0.7107(2) 0.5054(3) 0.5782(2) 0.0476(9) Uani 1 1 d . . .
H17 H 0.6524 0.4499 0.5233 0.057 Uiso 1 1 calc R . .
C18 C 0.8102(2) 0.4265(2) 0.4842(2) 0.0423(8) Uani 1 1 d . . .
C19 C 0.7216(2) 0.3392(2) 0.4070(2) 0.0435(8) Uani 1 1 d . . .
C20 C 0.6898(3) 0.3308(3) 0.3106(3) 0.0575(10) Uani 1 1 d . . .
H20 H 0.7248 0.3803 0.2934 0.069 Uiso 1 1 calc R . .
C21 C 0.6066(3) 0.2499(3) 0.2386(3) 0.0611(11) Uani 1 1 d . . .
H21 H 0.5863 0.2462 0.1736 0.073 Uiso 1 1 calc R . .
C22 C 0.5527(3) 0.1746(3) 0.2598(2) 0.0511(9) Uani 1 1 d . . .
C23 C 0.5856(3) 0.1842(3) 0.3563(3) 0.0587(10) Uani 1 1 d . . .
H23 H 0.5513 0.1341 0.3732 0.070 Uiso 1 1 calc R . .
C24 C 0.6673(3) 0.2649(3) 0.4293(2) 0.0550(9) Uani 1 1 d . . .
H24 H 0.6862 0.2693 0.4945 0.066 Uiso 1 1 calc R . .
C25 C 0.4617(3) 0.0836(3) 0.1798(3) 0.0666(12) Uani 1 1 d . . .
C26 C 0.5057(5) -0.0096(4) 0.1447(5) 0.131(3) Uani 1 1 d . . .
H26A H 0.5092 -0.0469 0.1882 0.197 Uiso 1 1 calc R . .
H26B H 0.5747 0.0151 0.1453 0.197 Uiso 1 1 calc R . .
H26C H 0.4613 -0.0561 0.0784 0.197 Uiso 1 1 calc R . .
C27 C 0.3792(4) 0.0557(5) 0.2200(4) 0.136(3) Uani 1 1 d . . .
H27A H 0.3171 0.0091 0.1660 0.204 Uiso 1 1 calc R . .
H27B H 0.3636 0.1187 0.2556 0.204 Uiso 1 1 calc R . .
H27C H 0.4040 0.0213 0.2640 0.204 Uiso 1 1 calc R . .
C28 C 0.4122(5) 0.1124(5) 0.0922(4) 0.116(2) Uani 1 1 d . . .
H28A H 0.3501 0.0580 0.0467 0.173 Uiso 1 1 calc R . .
H28B H 0.4608 0.1196 0.0590 0.173 Uiso 1 1 calc R . .
H28C H 0.3944 0.1779 0.1157 0.173 Uiso 1 1 calc R . .
C29 C 1.0688(4) 0.4910(3) 0.7209(3) 0.0775(12) Uani 1 1 d . . .
H29A H 0.9966 0.4577 0.6801 0.116 Uiso 1 1 calc R . .
H29B H 1.0990 0.4427 0.7454 0.116 Uiso 1 1 calc R . .
H29C H 1.1058 0.5111 0.6822 0.116 Uiso 1 1 calc R . .
C30 C 1.0095(5) 0.5590(5) 0.8996(4) 0.1143(19) Uani 1 1 d . . .
H30A H 1.0249 0.6136 0.9635 0.171 Uiso 1 1 calc R . .
H30B H 1.0329 0.4999 0.9082 0.171 Uiso 1 1 calc R . .
H30C H 0.9355 0.5373 0.8640 0.171 Uiso 1 1 calc R . .
C31 C 1.2185(4) 0.6653(5) 0.9063(4) 0.112(2) Uani 1 1 d . . .
H31A H 1.2489 0.7209 0.8901 0.168 Uiso 1 1 calc R . .
H31B H 1.2540 0.6106 0.8948 0.168 Uiso 1 1 calc R . .
H31C H 1.2252 0.6928 0.9750 0.168 Uiso 1 1 calc R . .
C32 C 0.9122(4) 0.7794(5) 0.9165(4) 0.116(2) Uani 1 1 d . . .
H32A H 0.8420 0.7489 0.8695 0.174 Uiso 1 1 calc R . .
H32B H 0.9157 0.8449 0.9661 0.174 Uiso 1 1 calc R . .
H32C H 0.9325 0.7319 0.9476 0.174 Uiso 1 1 calc R . .
C33 C 1.1223(5) 0.9012(5) 0.9482(4) 0.126(3) Uani 1 1 d . . .
H33A H 1.1562 0.8697 0.9917 0.190 Uiso 1 1 calc R . .
H33B H 1.1042 0.9614 0.9856 0.190 Uiso 1 1 calc R . .
H33C H 1.1688 0.9228 0.9176 0.190 Uiso 1 1 calc R . .
C34 C 0.9410(4) 0.8739(4) 0.7791(5) 0.103(2) Uani 1 1 d . . .
H34A H 0.9227 0.9310 0.8210 0.155 Uiso 1 1 calc R . .
H34B H 0.8790 0.8265 0.7256 0.155 Uiso 1 1 calc R . .
H34C H 0.9887 0.9014 0.7524 0.155 Uiso 1 1 calc R . .
C35 C 1.1795(4) 0.8792(4) 0.7044(4) 0.0921(14) Uani 1 1 d U . .
H35A H 1.2385 0.8504 0.7220 0.111 Uiso 1 1 calc R B 1
H35B H 1.1601 0.9077 0.7621 0.111 Uiso 1 1 calc R B 1
C36 C 1.2054(12) 0.9656(11) 0.6625(10) 0.129(5) Uiso 0.50 1 d P C 1
H36A H 1.2106 1.0348 0.7089 0.155 Uiso 0.50 1 calc PR C 1
H36B H 1.2713 0.9664 0.6515 0.155 Uiso 0.50 1 calc PR C 1
C37 C 1.1179(11) 0.9371(10) 0.5666(10) 0.122(4) Uiso 0.50 1 d P C 1
H37A H 1.0674 0.9776 0.5754 0.147 Uiso 0.50 1 calc PR C 1
H37B H 1.1437 0.9481 0.5166 0.147 Uiso 0.50 1 calc PR C 1
C36A C 1.1753(11) 0.9855(10) 0.7070(10) 0.122(5) Uiso 0.50 1 d P C 2
H36C H 1.1482 1.0208 0.7574 0.146 Uiso 0.50 1 calc PR C 2
H36D H 1.2443 1.0280 0.7212 0.146 Uiso 0.50 1 calc PR C 2
C37A C 1.1216(11) 0.9727(10) 0.6313(10) 0.119(4) Uiso 0.50 1 d P C 2
H37C H 1.1575 1.0147 0.6043 0.143 Uiso 0.50 1 calc PR C 2
H37D H 1.0612 0.9980 0.6376 0.143 Uiso 0.50 1 calc PR C 2
C38 C 1.0757(5) 0.8327(5) 0.5419(5) 0.1255(17) Uani 1 1 d U . .
H38A H 1.1044 0.7917 0.4957 0.151 Uiso 1 1 calc R C 1
H38B H 1.0008 0.8162 0.5079 0.151 Uiso 1 1 calc R C 1
O4 O 0.5457(10) 0.8286(10) 0.3150(9) 0.2191(18) Uiso 0.50 1 d PDU D 1
C39 C 0.6233(13) 0.8931(16) 0.4085(10) 0.2166(17) Uiso 0.50 1 d PDU D 1
C40 C 0.5724(12) 0.8657(15) 0.4798(12) 0.2143(17) Uiso 0.50 1 d PDU D 1
C41 C 0.4738(14) 0.7866(16) 0.4104(10) 0.2141(19) Uiso 0.50 1 d PDU D 1
C42 C 0.4688(14) 0.7440(14) 0.3029(11) 0.2170(19) Uiso 0.50 1 d PDU D 1
O4A O 0.5597(9) 0.9264(10) 0.3703(9) 0.2154(19) Uiso 0.50 1 d PDU E 2
C39A C 0.6404(15) 0.9505(11) 0.4583(11) 0.2158(19) Uiso 0.50 1 d PDU E 2
C40A C 0.6291(13) 0.8614(12) 0.4956(13) 0.2146(19) Uiso 0.50 1 d PDU E 2
C41A C 0.5285(13) 0.7841(12) 0.4165(13) 0.2118(17) Uiso 0.50 1 d PDU E 2
C42A C 0.4742(14) 0.8419(13) 0.3541(15) 0.2175(18) Uiso 0.50 1 d PDU E 2
O5 O 0.1437(10) 0.7559(9) 0.3027(8) 0.251(3) Uiso 0.50 1 d PDU . .
C43 C 0.1590(15) 0.7524(10) 0.2101(11) 0.246(3) Uiso 0.50 1 d PDU . .
C44 C 0.1422(13) 0.8572(11) 0.2024(10) 0.244(3) Uiso 0.50 1 d PDU . .
C45 C 0.0944(14) 0.9060(10) 0.2836(11) 0.245(3) Uiso 0.50 1 d PDU . .
C46 C 0.0960(14) 0.8355(12) 0.3418(12) 0.245(3) Uiso 0.50 1 d PDU . .

loop_
_atom_site_aniso_label
_atom_site_aniso_U_11
_atom_site_aniso_U_22
_atom_site_aniso_U_33
_atom_site_aniso_U_23
_atom_site_aniso_U_13
_atom_site_aniso_U_12
La1 0.03167(8) 0.04085(8) 0.03843(8) 0.00642(6) 0.01202(6) 0.00613(6)
Si1 0.0704(6) 0.0855(6) 0.0537(5) 0.0342(4) 0.0214(4) 0.0210(5)
Si2 0.0723(6) 0.0621(6) 0.0509(5) -0.0046(5) 0.0202(5) 0.0061(5)
O1 0.0402(11) 0.0632(12) 0.0538(11) 0.0239(10) 0.0078(9) 0.0104(10)
O2 0.0328(9) 0.0533(12) 0.0533(11) 0.0047(10) 0.0194(8) 0.0027(9)
O3 0.0695(15) 0.0810(14) 0.1043(15) 0.0443(12) 0.0187(13) -0.0044(13)
N1 0.0375(12) 0.0663(15) 0.0538(14) 0.0217(12) 0.0148(11) 0.0187(11)
N2 0.0292(10) 0.0506(13) 0.0432(11) 0.0138(10) 0.0126(9) 0.0070(10)
N3 0.0484(13) 0.0541(14) 0.0401(12) 0.0099(11) 0.0136(11) 0.0092(12)
C1 0.0471(15) 0.0537(16) 0.0532(16) 0.0214(13) 0.0164(13) 0.0172(13)
C2 0.0456(16) 0.0601(17) 0.0557(17) 0.0228(14) 0.0124(14) 0.0179(14)
C3 0.068(2) 0.073(2) 0.065(2) 0.0340(17) 0.0093(18) 0.009(2)
C4 0.084(3) 0.090(2) 0.078(2) 0.0531(18) 0.022(2) 0.016(2)
C5 0.079(3) 0.086(2) 0.065(2) 0.0404(18) 0.0174(19) 0.020(2)
C6 0.085(3) 0.099(3) 0.057(2) 0.031(2) -0.002(2) 0.001(3)
C7 0.057(2) 0.079(2) 0.0569(19) 0.0268(17) 0.0076(17) 0.0042(19)
C8 0.126(4) 0.126(4) 0.087(3) 0.060(3) 0.030(3) 0.026(4)
C12 0.0347(13) 0.0561(17) 0.0485(16) 0.0098(13) 0.0129(12) 0.0116(13)
C13 0.0470(16) 0.078(2) 0.068(2) 0.0162(18) 0.0234(15) 0.0256(16)
C14 0.0620(18) 0.097(3) 0.068(2) 0.009(2) 0.0390(16) 0.026(2)
C15 0.0663(18) 0.103(3) 0.0699(19) 0.0317(19) 0.0461(15) 0.023(2)
C16 0.0561(17) 0.0655(19) 0.0594(16) 0.0259(14) 0.0299(14) 0.0187(15)
C17 0.0280(12) 0.0594(18) 0.0458(15) 0.0094(13) 0.0149(11) 0.0050(12)
C18 0.0313(12) 0.0415(14) 0.0459(14) 0.0106(11) 0.0117(11) 0.0041(11)
C19 0.0341(13) 0.0409(14) 0.0464(14) 0.0065(12) 0.0148(11) 0.0063(11)
C20 0.0485(17) 0.0606(18) 0.0532(16) 0.0206(14) 0.0134(14) -0.0021(16)
C21 0.0518(19) 0.063(2) 0.0508(17) 0.0173(15) 0.0068(15) -0.0020(17)
C22 0.0406(15) 0.0499(16) 0.0488(16) 0.0095(13) 0.0103(13) 0.0048(13)
C23 0.0507(18) 0.0588(18) 0.0549(16) 0.0199(14) 0.0160(14) -0.0089(16)
C24 0.0505(17) 0.0633(19) 0.0452(14) 0.0182(13) 0.0188(13) -0.0001(15)
C25 0.057(2) 0.056(2) 0.057(2) 0.0038(17) 0.0071(17) -0.0047(18)
C26 0.125(5) 0.066(3) 0.125(5) -0.021(3) 0.006(4) 0.008(3)
C27 0.072(3) 0.154(5) 0.098(4) -0.008(4) 0.018(3) -0.055(3)
C28 0.094(4) 0.103(4) 0.077(3) 0.021(3) -0.033(3) -0.025(3)
C29 0.092(3) 0.075(2) 0.089(2) 0.0485(17) 0.038(2) 0.037(2)
C30 0.140(4) 0.140(4) 0.105(3) 0.074(3) 0.068(3) 0.048(3)
C31 0.097(4) 0.138(4) 0.079(3) 0.041(3) 0.000(3) 0.033(3)
C32 0.135(3) 0.107(4) 0.107(3) 0.010(3) 0.080(3) 0.033(3)
C33 0.124(5) 0.087(4) 0.082(4) -0.022(3) -0.003(4) -0.011(4)
C34 0.072(3) 0.059(2) 0.157(5) 0.030(3) 0.022(3) 0.020(2)
C35 0.070(2) 0.072(2) 0.112(2) 0.021(2) 0.0216(19) 0.0072(19)
C38 0.100(3) 0.122(3) 0.123(2) 0.061(2) 0.006(2) -0.021(3)

loop_
_atom_type_symbol
_atom_type_description
_atom_type_scat_dispersion_real
_atom_type_scat_dispersion_imag
_atom_type_scat_source
C C 0.0033 0.0016 'International Tables Vol C Tables 4.2.6.8 and 6.1.1.4'
H H 0.0000 0.0000 'International Tables Vol C Tables 4.2.6.8 and 6.1.1.4'
N N 0.0061 0.0033 'International Tables Vol C Tables 4.2.6.8 and 6.1.1.4'
O O 0.0106 0.0060 'International Tables Vol C Tables 4.2.6.8 and 6.1.1.4'
La La -0.2871 2.4523 'International Tables Vol C Tables 4.2.6.8 and 6.1.1.4'
Si Si 0.0817 0.0704 'International Tables Vol C Tables 4.2.6.8 and 6.1.1.4'

loop_
_geom_angle_atom_site_label_1
_geom_angle_atom_site_label_2
_geom_angle_atom_site_label_3
_geom_angle
_geom_angle_site_symmetry_1
_geom_angle_site_symmetry_3
O1 La1 N3 116.77(10) . .
O1 La1 O2 117.63(9) . 2_766
N3 La1 O2 121.12(9) . 2_766
O1 La1 O3 79.37(10) . .
N3 La1 O3 90.25(10) . .
O2 La1 O3 79.16(10) 2_766 .
O1 La1 N2 76.41(9) . .
N3 La1 N2 97.03(9) . .
O2 La1 N2 115.89(8) 2_766 .
O3 La1 N2 155.45(10) . .
O1 La1 O2 92.36(8) . .
N3 La1 O2 130.84(9) . .
O2 La1 O2 66.43(7) 2_766 .
O3 La1 O2 135.77(10) . .
N2 La1 O2 50.04(7) . .
O1 La1 C18 80.43(8) . .
N3 La1 C18 117.47(9) . .
O2 La1 C18 92.16(8) 2_766 .
O3 La1 C18 151.02(10) . .
N2 La1 C18 24.75(8) . .
O2 La1 C18 25.74(8) . .
O1 La1 Si1 141.98(7) . .
N3 La1 Si1 27.95(8) . .
O2 La1 Si1 100.12(6) 2_766 .
O3 La1 Si1 105.04(8) . .
N2 La1 Si1 91.77(6) . .
O2 La1 Si1 107.57(6) . .
C18 La1 Si1 103.69(7) . .
N3 Si1 C31 114.4(2) . .
N3 Si1 C29 108.12(17) . .
C31 Si1 C29 106.8(3) . .
N3 Si1 C30 114.6(2) . .
C31 Si1 C30 107.4(3) . .
C29 Si1 C30 104.8(2) . .
N3 Si1 La1 41.33(9) . .
C31 Si1 La1 122.7(2) . .
C29 Si1 La1 67.03(14) . .
C30 Si1 La1 129.66(18) . .
N3 Si2 C34 113.5(2) . .
N3 Si2 C33 113.6(3) . .
C34 Si2 C33 105.6(3) . .
N3 Si2 C32 113.4(2) . .
C34 Si2 C32 103.9(3) . .
C33 Si2 C32 105.9(3) . .
C1 O1 La1 136.5(2) . .
C18 O2 La1 152.93(18) . 2_766
C18 O2 La1 93.47(16) . .
La1 O2 La1 113.57(7) 2_766 .
C38 O3 C35 108.2(4) . .
C38 O3 La1 120.3(3) . .
C35 O3 La1 131.5(3) . .
C1 N1 C12 119.5(3) . .
C18 N2 C17 122.9(2) . .
C18 N2 La1 97.65(19) . .
C17 N2 La1 132.69(19) . .
Si1 N3 Si2 124.42(17) . .
Si1 N3 La1 110.72(14) . .
Si2 N3 La1 124.84(17) . .
N1 C1 O1 127.2(3) . .
N1 C1 C2 117.7(3) . .
O1 C1 C2 115.1(3) . .
C7 C2 C3 117.3(4) . .
C7 C2 C1 122.4(4) . .
C3 C2 C1 120.4(3) . .
C2 C3 C4 120.8(4) . .
C2 C3 H3 119.6 . .
C4 C3 H3 119.6 . .
C5 C4 C3 122.1(4) . .
C5 C4 H4 118.9 . .
C3 C4 H4 118.9 . .
C4 C5 C6 116.8(4) . .
C4 C5 C8 122.9(4) . .
C6 C5 C8 120.3(4) . .
C5 C6 C7 122.6(4) . .
C5 C6 H6 118.7 . .
C7 C6 H6 118.7 . .
C2 C7 C6 120.4(4) . .
C2 C7 H7 119.8 . .
C6 C7 H7 119.8 . .
C10 C8 C9A 79.8(8) . .
C10 C8 C11A 120.4(9) . .
C9A C8 C11A 109.0(8) . .
C10 C8 C5 112.7(6) . .
C9A C8 C5 109.0(7) . .
C11A C8 C5 118.4(8) . .
C10 C8 C9 114.6(8) . .
C9A C8 C9 38.5(7) . .
C11A C8 C9 77.2(8) . .
C5 C8 C9 107.6(6) . .
C10 C8 C10A 28.3(7) . .
C9A C8 C10A 107.3(8) . .
C11A C8 C10A 104.1(9) . .
C5 C8 C10A 108.6(5) . .
C9 C8 C10A 137.5(8) . .
C10 C8 C11 110.8(8) . .
C9A C8 C11 136.0(7) . .
C11A C8 C11 28.1(7) . .
C5 C8 C11 105.6(7) . .
C9 C8 C11 105.0(7) . .
C10A C8 C11 86.1(7) . .
C8 C9 H9A 109.5 . .
C8 C9 H9B 109.5 . .
C8 C9 H9C 109.5 . .
C8 C10 H10A 109.5 . .
C8 C10 H10B 109.5 . .
H10A C10 H10B 109.5 . .
C8 C10 H10C 109.5 . .
H10A C10 H10C 109.5 . .
H10B C10 H10C 109.5 . .
C8 C11 H11A 109.5 . .
C8 C11 H11B 109.5 . .
C8 C11 H11C 109.5 . .
C8 C9A H9A1 109.5 . .
C8 C9A H9A2 109.5 . .
H9A1 C9A H9A2 109.5 . .
C8 C9A H9A3 109.5 . .
H9A1 C9A H9A3 109.5 . .
H9A2 C9A H9A3 109.5 . .
C8 C10A H10D 109.5 . .
C8 C10A H10E 109.5 . .
H10D C10A H10E 109.5 . .
C8 C10A H10F 109.5 . .
H10D C10A H10F 109.5 . .
H10E C10A H10F 109.5 . .
C8 C11A H11D 109.5 . .
C8 C11A H11E 109.5 . .
H11D C11A H11E 109.5 . .
C8 C11A H11F 109.5 . .
H11D C11A H11F 109.5 . .
H11E C11A H11F 109.5 . .
N1 C12 C13 109.0(3) . .
N1 C12 C17 110.2(3) . .
C13 C12 C17 110.6(3) . .
N1 C12 H12 109.0 . .
C13 C12 H12 109.0 . .
C17 C12 H12 109.0 . .
C14 C13 C12 113.1(3) . .
C14 C13 H13A 109.0 . .
C12 C13 H13A 109.0 . .
C14 C13 H13B 109.0 . .
C12 C13 H13B 109.0 . .
H13A C13 H13B 107.8 . .
C13 C14 C15 111.1(3) . .
C13 C14 H14A 109.4 . .
C15 C14 H14A 109.4 . .
C13 C14 H14B 109.4 . .
C15 C14 H14B 109.4 . .
H14A C14 H14B 108.0 . .
C14 C15 C16 110.1(4) . .
C14 C15 H15A 109.6 . .
C16 C15 H15A 109.6 . .
C14 C15 H15B 109.6 . .
C16 C15 H15B 109.6 . .
H15A C15 H15B 108.2 . .
C17 C16 C15 111.9(3) . .
C17 C16 H16A 109.2 . .
C15 C16 H16A 109.2 . .
C17 C16 H16B 109.2 . .
C15 C16 H16B 109.2 . .
H16A C16 H16B 107.9 . .
N2 C17 C16 110.1(3) . .
N2 C17 C12 107.5(3) . .
C16 C17 C12 111.6(3) . .
N2 C17 H17 109.2 . .
C16 C17 H17 109.2 . .
C12 C17 H17 109.2 . .
N2 C18 O2 116.8(2) . .
N2 C18 C19 125.9(3) . .
O2 C18 C19 117.2(3) . .
N2 C18 La1 57.60(15) . .
O2 C18 La1 60.79(13) . .
C19 C18 La1 166.4(2) . .
C20 C19 C24 117.8(3) . .
C20 C19 C18 120.6(3) . .
C24 C19 C18 121.6(3) . .
C19 C20 C21 120.7(4) . .
C19 C20 H20 119.7 . .
C21 C20 H20 119.7 . .
C22 C21 C20 122.0(4) . .
C22 C21 H21 119.0 . .
C20 C21 H21 119.0 . .
C23 C22 C21 116.4(3) . .
C23 C22 C25 121.6(4) . .
C21 C22 C25 122.0(3) . .
C22 C23 C24 122.6(4) . .
C22 C23 H23 118.7 . .
C24 C23 H23 118.7 . .
C23 C24 C19 120.5(3) . .
C23 C24 H24 119.7 . .
C19 C24 H24 119.7 . .
C27 C25 C26 110.3(5) . .
C27 C25 C28 108.5(5) . .
C26 C25 C28 109.1(5) . .
C27 C25 C22 110.9(4) . .
C26 C25 C22 107.2(4) . .
C28 C25 C22 110.9(4) . .
C25 C26 H26A 109.5 . .
C25 C26 H26B 109.5 . .
H26A C26 H26B 109.5 . .
C25 C26 H26C 109.5 . .
H26A C26 H26C 109.5 . .
H26B C26 H26C 109.5 . .
C25 C27 H27A 109.5 . .
C25 C27 H27B 109.5 . .
H27A C27 H27B 109.5 . .
C25 C27 H27C 109.5 . .
H27A C27 H27C 109.5 . .
H27B C27 H27C 109.5 . .
C25 C28 H28A 109.5 . .
C25 C28 H28B 109.5 . .
H28A C28 H28B 109.5 . .
C25 C28 H28C 109.5 . .
H28A C28 H28C 109.5 . .
H28B C28 H28C 109.5 . .
Si1 C29 H29A 109.5 . .
Si1 C29 H29B 109.5 . .
H29A C29 H29B 109.5 . .
Si1 C29 H29C 109.5 . .
H29A C29 H29C 109.5 . .
H29B C29 H29C 109.5 . .
Si1 C30 H30A 109.5 . .
Si1 C30 H30B 109.5 . .
H30A C30 H30B 109.5 . .
Si1 C30 H30C 109.5 . .
H30A C30 H30C 109.5 . .
H30B C30 H30C 109.5 . .
Si1 C31 H31A 109.5 . .
Si1 C31 H31B 109.5 . .
H31A C31 H31B 109.5 . .
Si1 C31 H31C 109.5 . .
H31A C31 H31C 109.5 . .
H31B C31 H31C 109.5 . .
Si2 C32 H32A 109.5 . .
Si2 C32 H32B 109.5 . .
H32A C32 H32B 109.5 . .
Si2 C32 H32C 109.5 . .
H32A C32 H32C 109.5 . .
H32B C32 H32C 109.5 . .
Si2 C33 H33A 109.5 . .
Si2 C33 H33B 109.5 . .
H33A C33 H33B 109.5 . .
Si2 C33 H33C 109.5 . .
H33A C33 H33C 109.5 . .
H33B C33 H33C 109.5 . .
Si2 C34 H34A 109.5 . .
Si2 C34 H34B 109.5 . .
H34A C34 H34B 109.5 . .
Si2 C34 H34C 109.5 . .
H34A C34 H34C 109.5 . .
H34B C34 H34C 109.5 . .
O3 C35 C36A 110.3(6) . .
O3 C35 C36 102.9(6) . .
C36A C35 C36 33.5(8) . .
O3 C35 H35A 111.2 . .
C36A C35 H35A 131.0 . .
C36 C35 H35A 111.2 . .
O3 C35 H35B 111.2 . .
C36A C35 H35B 78.3 . .
C36 C35 H35B 111.2 . .
H35A C35 H35B 109.1 . .
C37 C36 C35 106.6(10) . .
C37 C36 H36A 110.4 . .
C35 C36 H36A 110.4 . .
C37 C36 H36B 110.4 . .
C35 C36 H36B 110.4 . .
H36A C36 H36B 108.6 . .
C38 C37 C36 102.2(11) . .
C38 C37 H37A 111.3 . .
C36 C37 H37A 111.3 . .
C38 C37 H37B 111.3 . .
C36 C37 H37B 111.3 . .
H37A C37 H37B 109.2 . .
C37A C36A C35 105.4(12) . .
C37A C36A H36C 110.7 . .
C35 C36A H36C 110.7 . .
C37A C36A H36D 110.7 . .
C35 C36A H36D 110.7 . .
H36C C36A H36D 108.8 . .
C36A C37A C38 114.2(13) . .
C36A C37A H37C 108.7 . .
C38 C37A H37C 108.7 . .
C36A C37A H37D 108.7 . .
C38 C37A H37D 108.7 . .
H37C C37A H37D 107.6 . .
C37 C38 O3 114.4(7) . .
C37 C38 C37A 28.5(8) . .
O3 C38 C37A 88.7(6) . .
C37 C38 H38A 108.7 . .
O3 C38 H38A 108.7 . .
C37A C38 H38A 131.9 . .
C37 C38 H38B 108.7 . .
O3 C38 H38B 108.7 . .
C37A C38 H38B 108.4 . .
H38A C38 H38B 107.6 . .
C42 O4 C39 122.2(15) . .
O4 C39 C40 100.9(13) . .
C41 C40 C39 102.7(14) . .
C40 C41 C42 113.7(15) . .
O4 C42 C41 95.1(13) . .
C39A O4A C42A 111.4(14) . .
O4A C39A C40A 110.6(13) . .
C41A C40A C39A 101.6(14) . .
C40A C41A C42A 108.0(14) . .
O4A C42A C41A 102.5(14) . .
C46 O5 C43 114.1(13) . .
O5 C43 C44 104.7(12) . .
C43 C44 C45 105.8(12) . .
C46 C45 C44 106.4(12) . .
O5 C46 C45 107.3(13) . .

loop_
_geom_bond_atom_site_label_1
_geom_bond_atom_site_label_2
_geom_bond_distance
_geom_bond_site_symmetry_2
La1 O1 2.275(2) .
La1 N3 2.398(3) .
La1 O2 2.443(2) 2_766
La1 O3 2.586(3) .
La1 N2 2.593(2) .
La1 O2 2.661(2) .
La1 C18 3.044(3) .
La1 Si1 3.3966(13) .
Si1 N3 1.702(3) .
Si1 C31 1.867(5) .
Si1 C29 1.884(4) .
Si1 C30 1.895(6) .
Si2 N3 1.704(3) .
Si2 C34 1.829(6) .
Si2 C33 1.866(5) .
Si2 C32 1.879(6) .
O1 C1 1.326(4) .
O2 C18 1.324(4) .
O2 La1 2.443(2) 2_766
O3 C38 1.426(7) .
O3 C35 1.436(5) .
N1 C1 1.284(5) .
N1 C12 1.455(5) .
N2 C18 1.286(4) .
N2 C17 1.454(4) .
C1 C2 1.496(5) .
C2 C7 1.372(5) .
C2 C3 1.386(6) .
C3 C4 1.393(6) .
C3 H3 0.9400 .
C4 C5 1.352(5) .
C4 H4 0.9400 .
C5 C6 1.370(7) .
C5 C8 1.546(7) .
C6 C7 1.389(6) .
C6 H6 0.9400 .
C7 H7 0.9400 .
C8 C10 1.494(11) .
C8 C9A 1.524(12) .
C8 C11A 1.530(12) .
C8 C9 1.569(10) .
C8 C10A 1.582(10) .
C8 C11 1.626(12) .
C9 H9A 0.9700 .
C9 H9B 0.9700 .
C9 H9C 0.9700 .
C10 H10A 0.9700 .
C10 H10B 0.9700 .
C10 H10C 0.9700 .
C11 H11A 0.9700 .
C11 H11B 0.9700 .
C11 H11C 0.9700 .
C9A H9A1 0.9700 .
C9A H9A2 0.9700 .
C9A H9A3 0.9700 .
C10A H10D 0.9700 .
C10A H10E 0.9700 .
C10A H10F 0.9700 .
C11A H11D 0.9700 .
C11A H11E 0.9700 .
C11A H11F 0.9700 .
C12 C13 1.528(5) .
C12 C17 1.538(5) .
C12 H12 0.9900 .
C13 C14 1.510(6) .
C13 H13A 0.9800 .
C13 H13B 0.9800 .
C14 C15 1.512(7) .
C14 H14A 0.9800 .
C14 H14B 0.9800 .
C15 C16 1.529(5) .
C15 H15A 0.9800 .
C15 H15B 0.9800 .
C16 C17 1.508(5) .
C16 H16A 0.9800 .
C16 H16B 0.9800 .
C17 H17 0.9900 .
C18 C19 1.490(4) .
C19 C20 1.382(5) .
C19 C24 1.388(5) .
C20 C21 1.390(4) .
C20 H20 0.9400 .
C21 C22 1.386(5) .
C21 H21 0.9400 .
C22 C23 1.376(5) .
C22 C25 1.542(4) .
C23 C24 1.383(4) .
C23 H23 0.9400 .
C24 H24 0.9400 .
C25 C27 1.513(7) .
C25 C26 1.534(8) .
C25 C28 1.537(7) .
C26 H26A 0.9700 .
C26 H26B 0.9700 .
C26 H26C 0.9700 .
C27 H27A 0.9700 .
C27 H27B 0.9700 .
C27 H27C 0.9700 .
C28 H28A 0.9700 .
C28 H28B 0.9700 .
C28 H28C 0.9700 .
C29 H29A 0.9700 .
C29 H29B 0.9700 .
C29 H29C 0.9700 .
C30 H30A 0.9700 .
C30 H30B 0.9700 .
C30 H30C 0.9700 .
C31 H31A 0.9700 .
C31 H31B 0.9700 .
C31 H31C 0.9700 .
C32 H32A 0.9700 .
C32 H32B 0.9700 .
C32 H32C 0.9700 .
C33 H33A 0.9700 .
C33 H33B 0.9700 .
C33 H33C 0.9700 .
C34 H34A 0.9700 .
C34 H34B 0.9700 .
C34 H34C 0.9700 .
C35 C36A 1.491(15) .
C35 C36 1.590(16) .
C35 H35A 0.9800 .
C35 H35B 0.9800 .
C36 C37 1.510(18) .
C36 H36A 0.9800 .
C36 H36B 0.9800 .
C37 C38 1.377(14) .
C37 H37A 0.9800 .
C37 H37B 0.9800 .
C36A C37A 1.131(17) .
C36A H36C 0.9800 .
C36A H36D 0.9800 .
C37A C38 1.882(14) .
C37A H37C 0.9800 .
C37A H37D 0.9800 .
C38 H38A 0.9800 .
C38 H38B 0.9800 .
O4 C42 1.402(15) .
O4 C39 1.430(13) .
C39 C40 1.577(17) .
C40 C41 1.489(15) .
C41 C42 1.542(16) .
O4A C39A 1.394(15) .
O4A C42A 1.455(15) .
C39A C40A 1.542(17) .
C40A C41A 1.536(15) .
C41A C42A 1.558(17) .
O5 C46 1.436(16) .
O5 C43 1.485(16) .
C43 C44 1.561(16) .
C44 C45 1.589(16) .
C45 C46 1.533(16) .

loop_
_geom_torsion_atom_site_label_1
_geom_torsion_atom_site_label_2
_geom_torsion_atom_site_label_3
_geom_torsion_atom_site_label_4
_geom_torsion
_geom_torsion_site_symmetry_1
_geom_torsion_site_symmetry_4
O1 La1 Si1 N3 -31.72(18) . .
O2 La1 Si1 N3 141.59(16) 2_766 .
O3 La1 Si1 N3 60.21(17) . .
N2 La1 Si1 N3 -101.71(16) . .
O2 La1 Si1 N3 -150.09(16) . .
C18 La1 Si1 N3 -123.65(16) . .
O1 La1 Si1 C31 -122.4(3) . .
N3 La1 Si1 C31 -90.7(3) . .
O2 La1 Si1 C31 50.9(3) 2_766 .
O3 La1 Si1 C31 -30.5(3) . .
N2 La1 Si1 C31 167.6(3) . .
O2 La1 Si1 C31 119.2(2) . .
C18 La1 Si1 C31 145.6(3) . .
O1 La1 Si1 C29 141.72(19) . .
N3 La1 Si1 C29 173.4(2) . .
O2 La1 Si1 C29 -44.96(17) 2_766 .
O3 La1 Si1 C29 -126.34(18) . .
N2 La1 Si1 C29 71.73(17) . .
O2 La1 Si1 C29 23.35(17) . .
C18 La1 Si1 C29 49.79(18) . .
O1 La1 Si1 C30 51.2(3) . .
N3 La1 Si1 C30 82.9(3) . .
O2 La1 Si1 C30 -135.5(3) 2_766 .
O3 La1 Si1 C30 143.2(3) . .
N2 La1 Si1 C30 -18.8(3) . .
O2 La1 Si1 C30 -67.1(3) . .
C18 La1 Si1 C30 -40.7(3) . .
N3 La1 O1 C1 -108.3(3) . .
O2 La1 O1 C1 95.2(3) 2_766 .
O3 La1 O1 C1 166.9(3) . .
N2 La1 O1 C1 -17.2(3) . .
O2 La1 O1 C1 30.7(3) . .
C18 La1 O1 C1 7.8(3) . .
Si1 La1 O1 C1 -92.2(3) . .
O1 La1 O2 C18 -62.0(2) . .
N3 La1 O2 C18 67.1(2) . .
O2 La1 O2 C18 178.7(3) 2_766 .
O3 La1 O2 C18 -139.2(2) . .
N2 La1 O2 C18 7.99(18) . .
Si1 La1 O2 C18 85.11(19) . .
O1 La1 O2 La1 119.24(11) . 2_766
N3 La1 O2 La1 -111.60(13) . 2_766
O2 La1 O2 La1 0.0 2_766 2_766
O3 La1 O2 La1 42.08(17) . 2_766
N2 La1 O2 La1 -170.72(16) . 2_766
C18 La1 O2 La1 -178.7(3) . 2_766
Si1 La1 O2 La1 -93.61(10) . 2_766
O1 La1 O3 C38 -40.8(4) . .
N3 La1 O3 C38 -158.0(4) . .
O2 La1 O3 C38 80.3(4) 2_766 .
N2 La1 O3 C38 -50.3(5) . .
O2 La1 O3 C38 41.6(5) . .
C18 La1 O3 C38 5.7(5) . .
Si1 La1 O3 C38 178.0(4) . .
O1 La1 O3 C35 139.7(4) . .
N3 La1 O3 C35 22.5(4) . .
O2 La1 O3 C35 -99.2(4) 2_766 .
N2 La1 O3 C35 130.2(4) . .
O2 La1 O3 C35 -137.9(4) . .
C18 La1 O3 C35 -173.8(4) . .
Si1 La1 O3 C35 -1.5(4) . .
O1 La1 N2 C18 96.7(2) . .
N3 La1 N2 C18 -147.4(2) . .
O2 La1 N2 C18 -17.7(2) 2_766 .
O3 La1 N2 C18 106.3(3) . .
O2 La1 N2 C18 -8.29(19) . .
Si1 La1 N2 C18 -119.9(2) . .
O1 La1 N2 C17 -53.7(3) . .
N3 La1 N2 C17 62.2(3) . .
O2 La1 N2 C17 -168.1(3) 2_766 .
O3 La1 N2 C17 -44.1(4) . .
O2 La1 N2 C17 -158.6(3) . .
C18 La1 N2 C17 -150.3(4) . .
Si1 La1 N2 C17 89.8(3) . .
C31 Si1 N3 Si2 -69.2(3) . .
C29 Si1 N3 Si2 171.9(2) . .
C30 Si1 N3 Si2 55.4(3) . .
La1 Si1 N3 Si2 178.2(3) . .
C31 Si1 N3 La1 112.5(2) . .
C29 Si1 N3 La1 -6.4(2) . .
C30 Si1 N3 La1 -122.8(2) . .
C34 Si2 N3 Si1 -178.8(2) . .
C33 Si2 N3 Si1 60.5(3) . .
C32 Si2 N3 Si1 -60.4(3) . .
C34 Si2 N3 La1 -0.8(3) . .
C33 Si2 N3 La1 -121.5(3) . .
C32 Si2 N3 La1 117.6(2) . .
O1 La1 N3 Si1 158.74(13) . .
O2 La1 N3 Si1 -45.59(18) 2_766 .
O3 La1 N3 Si1 -123.06(16) . .
N2 La1 N3 Si1 80.45(15) . .
O2 La1 N3 Si1 38.93(19) . .
C18 La1 N3 Si1 65.73(17) . .
O1 La1 N3 Si2 -19.5(2) . .
O2 La1 N3 Si2 136.17(16) 2_766 .
O3 La1 N3 Si2 58.71(19) . .
N2 La1 N3 Si2 -97.79(18) . .
O2 La1 N3 Si2 -139.31(15) . .
C18 La1 N3 Si2 -112.51(18) . .
Si1 La1 N3 Si2 -178.2(3) . .
C12 N1 C1 O1 0.9(5) . .
C12 N1 C1 C2 -179.1(3) . .
La1 O1 C1 N1 59.7(5) . .
La1 O1 C1 C2 -120.3(3) . .
N1 C1 C2 C7 -25.9(6) . .
O1 C1 C2 C7 154.1(4) . .
N1 C1 C2 C3 155.0(4) . .
O1 C1 C2 C3 -25.0(5) . .
C7 C2 C3 C4 2.5(7) . .
C1 C2 C3 C4 -178.4(4) . .
C2 C3 C4 C5 -1.2(8) . .
C3 C4 C5 C6 -1.8(8) . .
C3 C4 C5 C8 -179.2(5) . .
C4 C5 C6 C7 3.6(8) . .
C8 C5 C6 C7 -178.9(5) . .
C3 C2 C7 C6 -0.7(7) . .
C1 C2 C7 C6 -179.8(4) . .
C5 C6 C7 C2 -2.4(8) . .
C4 C5 C8 C10 5.5(9) . .
C6 C5 C8 C10 -171.8(7) . .
C4 C5 C8 C9A 92.1(7) . .
C6 C5 C8 C9A -85.3(8) . .
C4 C5 C8 C11A -142.7(9) . .
C6 C5 C8 C11A 40.0(10) . .
C4 C5 C8 C9 132.7(7) . .
C6 C5 C8 C9 -44.6(8) . .
C4 C5 C8 C10A -24.4(8) . .
C6 C5 C8 C10A 158.2(7) . .
C4 C5 C8 C11 -115.6(7) . .
C6 C5 C8 C11 67.1(7) . .
C1 N1 C12 C13 143.0(3) . .
C1 N1 C12 C17 -95.4(4) . .
N1 C12 C13 C14 173.9(3) . .
C17 C12 C13 C14 52.6(4) . .
C12 C13 C14 C15 -55.5(4) . .
C13 C14 C15 C16 56.5(4) . .
C14 C15 C16 C17 -57.3(4) . .
C18 N2 C17 C16 123.9(3) . .
La1 N2 C17 C16 -91.8(3) . .
C18 N2 C17 C12 -114.3(3) . .
La1 N2 C17 C12 29.9(4) . .
C15 C16 C17 N2 174.7(3) . .
C15 C16 C17 C12 55.5(4) . .
N1 C12 C17 N2 66.4(3) . .
C13 C12 C17 N2 -173.0(2) . .
N1 C12 C17 C16 -172.8(2) . .
C13 C12 C17 C16 -52.1(3) . .
C17 N2 C18 O2 168.7(3) . .
La1 N2 C18 O2 14.4(3) . .
C17 N2 C18 C19 -9.8(6) . .
La1 N2 C18 C19 -164.1(3) . .
C17 N2 C18 La1 154.3(4) . .
La1 O2 C18 N2 163.5(3) 2_766 .
La1 O2 C18 N2 -13.9(3) . .
La1 O2 C18 C19 -17.9(7) 2_766 .
La1 O2 C18 C19 164.7(3) . .
La1 O2 C18 La1 177.4(5) 2_766 .
O1 La1 C18 N2 -78.3(2) . .
N3 La1 C18 N2 37.0(2) . .
O2 La1 C18 N2 164.1(2) 2_766 .
O3 La1 C18 N2 -124.6(3) . .
O2 La1 C18 N2 165.3(3) . .
Si1 La1 C18 N2 63.1(2) . .
O1 La1 C18 O2 116.5(2) . .
N3 La1 C18 O2 -128.23(19) . .
O2 La1 C18 O2 -1.2(2) 2_766 .
O3 La1 C18 O2 70.1(3) . .
N2 La1 C18 O2 -165.3(3) . .
Si1 La1 C18 O2 -102.14(19) . .
O1 La1 C18 C19 31.1(9) . .
N3 La1 C18 C19 146.4(9) . .
O2 La1 C18 C19 -86.5(10) 2_766 .
O3 La1 C18 C19 -15.2(11) . .
N2 La1 C18 C19 109.4(10) . .
O2 La1 C18 C19 -85.4(10) . .
Si1 La1 C18 C19 172.5(9) . .
N2 C18 C19 C20 121.0(4) . .
O2 C18 C19 C20 -57.5(5) . .
La1 C18 C19 C20 20.6(11) . .
N2 C18 C19 C24 -58.0(5) . .
O2 C18 C19 C24 123.5(4) . .
La1 C18 C19 C24 -158.4(8) . .
C24 C19 C20 C21 -0.4(6) . .
C18 C19 C20 C21 -179.5(4) . .
C19 C20 C21 C22 -0.4(6) . .
C20 C21 C22 C23 0.2(6) . .
C20 C21 C22 C25 -178.8(4) . .
C21 C22 C23 C24 0.6(6) . .
C25 C22 C23 C24 179.7(4) . .
C22 C23 C24 C19 -1.4(6) . .
C20 C19 C24 C23 1.3(6) . .
C18 C19 C24 C23 -179.7(3) . .
C23 C22 C25 C27 36.3(6) . .
C21 C22 C25 C27 -144.7(5) . .
C23 C22 C25 C26 -84.2(6) . .
C21 C22 C25 C26 94.9(5) . .
C23 C22 C25 C28 156.8(4) . .
C21 C22 C25 C28 -24.1(6) . .
C38 O3 C35 C36A 38.1(9) . .
La1 O3 C35 C36A -142.4(7) . .
C38 O3 C35 C36 4.0(8) . .
La1 O3 C35 C36 -176.5(7) . .
O3 C35 C36 C37 10.2(12) . .
C36A C35 C36 C37 -97.1(17) . .
C35 C36 C37 C38 -20.5(14) . .
O3 C35 C36A C37A -18.0(16) . .
C36 C35 C36A C37A 64.7(15) . .
C35 C36A C37A C38 -4.5(18) . .
C36 C37 C38 O3 24.8(14) . .
C36 C37 C38 C37A 52.1(14) . .
C35 O3 C38 C37 -19.3(10) . .
La1 O3 C38 C37 161.1(8) . .
C35 O3 C38 C37A -31.9(7) . .
La1 O3 C38 C37A 148.5(5) . .
C36A C37A C38 C37 -131(3) . .
C36A C37A C38 O3 24.5(15) . .
C42 O4 C39 C40 -18(3) . .
O4 C39 C40 C41 1(2) . .
C39 C40 C41 C42 13(3) . .
C39 O4 C42 C41 24(2) . .
C40 C41 C42 O4 -21(2) . .
C42A O4A C39A C40A 17(2) . .
O4A C39A C40A C41A -1(2) . .
C39A C40A C41A C42A -13(2) . .
C39A O4A C42A C41A -24(2) . .
C40A C41A C42A O4A 23(2) . .
C46 O5 C43 C44 14.0(18) . .
O5 C43 C44 C45 -11.4(16) . .
C43 C44 C45 C46 5.8(17) . .
C43 O5 C46 C45 -10.5(18) . .
C44 C45 C46 O5 2.3(17) . .
